data_4067176
loop_
_publ_author_name
'Trunkely, Emily F.'
'Epshteyn, Albert'
'Zavalij, Peter Y.'
'Sita, Lawrence R.'

_publ_section_title
;
 Synthesis, Structural Characterization, and Preliminary Reactivity
 Profile of a Series of Monocyclopentadienyl, Monoacetamidinate
 Titanium(III) Alkyl Complexes Bearing \b-Hydrogens
;
_journal_issue 23
_journal_name_full Organometallics
_journal_page_first 6587
_journal_paper_doi 10.1021/om100877d
_journal_volume 29
_journal_year 2010
_chemical_formula_moiety 'C22 H41 N2 Ti'
_chemical_formula_sum 'C22 H41 N2 Ti'
_chemical_formula_weight 381.47
_space_group_IT_number 14
_symmetry_cell_setting monoclinic
_symmetry_space_group_name_Hall '-P 2yn'
_symmetry_space_group_name_H-M 'P 1 21/n 1'
_atom_sites_solution_hydrogens geom
_atom_sites_solution_primary direct
_atom_sites_solution_secondary difmap
_audit_creation_method 'SHELXL-97 & ZCIF'
_cell_angle_alpha 90.00
_cell_angle_beta 90.6820(10)
_cell_angle_gamma 90.00
_cell_formula_units_Z 4
_cell_length_a 8.7567(4)
_cell_length_b 17.7135(8)
_cell_length_c 14.9997(6)
_cell_measurement_reflns_used 6602
_cell_measurement_temperature 220(2)
_cell_measurement_theta_max 29.4
_cell_measurement_theta_min 2.3
_cell_volume 2326.47(18)
_computing_cell_refinement 'SAINT (Bruker, 1999)'
_computing_data_collection 'SMART (Bruker, 1999)'
_computing_data_reduction SAINT
_computing_molecular_graphics 'XSHEL (Bruker, 1999)'
_computing_publication_material SHELXL-97
_computing_structure_refinement 'SHELXL-97 (Sheldrick, 1997)'
_computing_structure_solution 'SHELXS-97 (Sheldrick, 1990)'
_diffrn_ambient_temperature 220(2)
_diffrn_detector 'CCD area detector'
_diffrn_detector_area_resol_mean 8.33
_diffrn_detector_type 'Bruker Smart1000'
_diffrn_measured_fraction_theta_full 0.999
_diffrn_measured_fraction_theta_max 0.999
_diffrn_measurement_details 366,366,366,606,606
_diffrn_measurement_device_type 'three-circle diffractometer'
_diffrn_measurement_method '\w scans'
_diffrn_measurement_specimen_support 'glass capillary'
_diffrn_orient_matrix_type standard
_diffrn_orient_matrix_UB_11 -0.0996616
_diffrn_orient_matrix_UB_12 0.0121756
_diffrn_orient_matrix_UB_13 -0.0299042
_diffrn_orient_matrix_UB_21 -0.0360050
_diffrn_orient_matrix_UB_22 -0.0527261
_diffrn_orient_matrix_UB_23 0.0109668
_diffrn_orient_matrix_UB_31 -0.0425936
_diffrn_orient_matrix_UB_32 0.0160854
_diffrn_orient_matrix_UB_33 0.0585719
_diffrn_radiation_monochromator graphite
_diffrn_radiation_source 'fine-focus sealed tube'
_diffrn_radiation_type MoK\a
_diffrn_radiation_wavelength 0.71073
_diffrn_reflns_av_R_equivalents 0.0212
_diffrn_reflns_av_sigmaI/netI 0.0124
_diffrn_reflns_limit_h_max 11
_diffrn_reflns_limit_h_min -11
_diffrn_reflns_limit_k_max 23
_diffrn_reflns_limit_k_min -23
_diffrn_reflns_limit_l_max 19
_diffrn_reflns_limit_l_min -19
_diffrn_reflns_number 33647
_diffrn_reflns_theta_full 27.50
_diffrn_reflns_theta_max 27.50
_diffrn_reflns_theta_min 2.59
_diffrn_source_current 30
_diffrn_source_voltage 50
_diffrn_standards_decay_% 0
_exptl_absorpt_coefficient_mu 0.374
_exptl_absorpt_correction_T_max 0.897
_exptl_absorpt_correction_T_min 0.845
_exptl_absorpt_correction_type multi-scan
_exptl_absorpt_process_details 'SADABS (Sheldrick, 1996)'
_exptl_crystal_colour dark-red
_exptl_crystal_density_diffrn 1.089
_exptl_crystal_density_method not-measured
_exptl_crystal_description plate
_exptl_crystal_F_000 836
_exptl_crystal_id
;
;
_exptl_crystal_size_max 0.50
_exptl_crystal_size_mid 0.365
_exptl_crystal_size_min 0.29
_refine_diff_density_max 0.246
_refine_diff_density_min -0.261
_refine_diff_density_rms 0.036
_refine_ls_extinction_method none
_refine_ls_goodness_of_fit_ref 1.000
_refine_ls_hydrogen_treatment mixed
_refine_ls_matrix_type full
_refine_ls_number_parameters 279
_refine_ls_number_reflns 5352
_refine_ls_number_restraints 1
_refine_ls_restrained_S_all 1.000
_refine_ls_R_factor_all 0.0357
_refine_ls_R_factor_gt 0.0305
_refine_ls_shift/su_max 0.000
_refine_ls_shift/su_mean 0.000
_refine_ls_structure_factor_coef Fsqd
_refine_ls_weighting_details 'w=1/[\s^2^(Fo^2^)+(0.01P)^2^+1.253P], P=(max(Fo^2^,0)+2Fc^2^)/3'
_refine_ls_weighting_scheme calc
_refine_ls_wR_factor_gt 0.0653
_refine_ls_wR_factor_ref 0.0675
_reflns_number_gt 4763
_reflns_number_total 5352
_reflns_threshold_expression >2sigma(I)
_cod_data_source_file om100877d_si_004.cif
_cod_data_source_block cmpd_4
_cod_depositor_comments
;
The following automatic conversions were performed:

'_symmetry_cell_setting' value 'Monoclinic' changed to 'monoclinic'
according to /home/saulius/struct/CIF-dictionaries/cif_core.dic
dictionary named 'cif_core.dic' version 2.4.1 from 2010-06-29.

Automatic conversion script
Id: cif_fix_values 1715 2011-07-08 13:25:40Z adriana 
;
_cod_original_sg_symbol_H-M P21/n
_cod_database_code 4067176

loop_
_symmetry_equiv_pos_as_xyz
'x, y, z'
'-x+1/2, y+1/2, -z+1/2'
'-x, -y, -z'
'x-1/2, -y-1/2, z-1/2'

loop_
_atom_site_label
_atom_site_type_symbol
_atom_site_fract_x
_atom_site_fract_y
_atom_site_fract_z
_atom_site_U_iso_or_equiv
_atom_site_adp_type
_atom_site_occupancy
_atom_site_symmetry_multiplicity
_atom_site_calc_flag
_atom_site_refinement_flags
Ti1 Ti 0.43460(2) 0.181180(11) 0.249576(14) 0.02888(6) Uani 1 1 d U
C1 C 0.67722(16) 0.16022(8) 0.24485(12) 0.0440(3) Uani 1 1 d U
H1A H 0.703(2) 0.1878(10) 0.1926(12) 0.064(5) Uiso 1 1 d .
H1B H 0.726(2) 0.1835(10) 0.2942(12) 0.064(5) Uiso 1 1 d .
C2 C 0.73739(15) 0.07910(8) 0.23558(10) 0.0423(3) Uani 1 1 d .
H2 H 0.6655 0.0510 0.1965 0.046(4) Uiso 1 1 calc R
C3 C 0.89522(18) 0.07594(9) 0.19328(12) 0.0549(4) Uani 1 1 d .
H3A H 0.9684 0.1022 0.2312 0.062(5) Uiso 1 1 calc R
H3B H 0.8912 0.0999 0.1352 0.063(5) Uiso 1 1 calc R
H3C H 0.9263 0.0237 0.1866 0.066(5) Uiso 1 1 calc R
C4 C 0.7416(2) 0.04024(11) 0.32580(13) 0.0629(5) Uani 1 1 d .
H4A H 0.7814 -0.0105 0.3191 0.081(6) Uiso 1 1 calc R
H4B H 0.6392 0.0379 0.3495 0.078(6) Uiso 1 1 calc R
H4C H 0.8070 0.0685 0.3664 0.083(7) Uiso 1 1 calc R
N11 N 0.33657(12) 0.08924(6) 0.31334(6) 0.0309(2) Uani 1 1 d .
N12 N 0.35125(12) 0.09607(6) 0.16604(7) 0.0316(2) Uani 1 1 d .
C10 C 0.34098(14) 0.05071(7) 0.23676(8) 0.0314(2) Uani 1 1 d .
C11 C 0.3455(2) -0.03428(7) 0.23158(10) 0.0483(4) Uani 1 1 d .
H11A H 0.2578 -0.0551 0.2620 0.050(4) Uiso 0.557(16) 1 calc PR
H11B H 0.4386 -0.0526 0.2599 0.050(4) Uiso 0.557(16) 1 calc PR
H11C H 0.3430 -0.0499 0.1696 0.050(4) Uiso 0.557(16) 1 calc PR
H11D H 0.4351 -0.0499 0.1990 0.050(4) Uiso 0.443(16) 1 calc PR
H11E H 0.2544 -0.0524 0.2011 0.050(4) Uiso 0.443(16) 1 calc PR
H11F H 0.3499 -0.0551 0.2913 0.050(4) Uiso 0.443(16) 1 calc PR
C12 C 0.32369(15) 0.05112(8) 0.39958(8) 0.0370(3) Uani 1 1 d .
H12 H 0.3851 0.0042 0.3983 0.038(4) Uiso 1 1 calc R
C13 C 0.38621(19) 0.10209(9) 0.47244(9) 0.0501(4) Uani 1 1 d .
H13A H 0.4911 0.1153 0.4594 0.061(5) Uiso 1 1 calc R
H13B H 0.3825 0.0760 0.5292 0.066(5) Uiso 1 1 calc R
H13C H 0.3251 0.1477 0.4753 0.061(5) Uiso 1 1 calc R
C14 C 0.15794(19) 0.03062(11) 0.41794(11) 0.0576(4) Uani 1 1 d .
H14A H 0.1519 0.0046 0.4747 0.071(6) Uiso 1 1 calc R
H14B H 0.1195 -0.0020 0.3709 0.065(5) Uiso 1 1 calc R
H14C H 0.0969 0.0763 0.4200 0.079(6) Uiso 1 1 calc R
C15 C 0.37120(17) 0.06615(8) 0.07580(8) 0.0403(3) Uani 1 1 d .
H15 H 0.4366 0.0206 0.0796 0.042(4) Uiso 1 1 calc R
C16 C 0.4516(2) 0.12462(9) 0.01967(10) 0.0602(5) Uani 1 1 d .
H16A H 0.3908 0.1704 0.0173 0.069(6) Uiso 1 1 calc R
H16B H 0.4648 0.1052 -0.0402 0.074(6) Uiso 1 1 calc R
H16C H 0.5508 0.1358 0.0460 0.071(6) Uiso 1 1 calc R
C17 C 0.2193(2) 0.04392(11) 0.03369(11) 0.0641(5) Uani 1 1 d .
H17A H 0.1534 0.0879 0.0300 0.077(6) Uiso 1 1 calc R
H17B H 0.1712 0.0055 0.0699 0.074(6) Uiso 1 1 calc R
H17C H 0.2361 0.0242 -0.0257 0.087(7) Uiso 1 1 calc R
C20 C 0.49831(17) 0.31108(7) 0.27031(10) 0.0427(3) Uani 1 1 d .
C21 C 0.38370(16) 0.29331(7) 0.33235(9) 0.0372(3) Uani 1 1 d .
C22 C 0.24901(15) 0.27524(7) 0.28452(9) 0.0362(3) Uani 1 1 d .
C23 C 0.27937(18) 0.28228(7) 0.19251(9) 0.0424(3) Uani 1 1 d .
C24 C 0.43405(19) 0.30445(7) 0.18369(10) 0.0460(3) Uani 1 1 d .
C25 C 0.6560(2) 0.33942(10) 0.29389(16) 0.0712(6) Uani 1 1 d .
H25A H 0.6513 0.3929 0.3075 0.088(6) Uiso 0.86(3) 1 calc PR
H25B H 0.7233 0.3314 0.2439 0.088(6) Uiso 0.86(3) 1 calc PR
H25C H 0.6949 0.3122 0.3454 0.088(6) Uiso 0.86(3) 1 calc PR
H25D H 0.7284 0.2981 0.2904 0.088(6) Uiso 0.14(3) 1 calc PR
H25E H 0.6564 0.3596 0.3540 0.088(6) Uiso 0.14(3) 1 calc PR
H25F H 0.6848 0.3788 0.2524 0.088(6) Uiso 0.14(3) 1 calc PR
C26 C 0.3979(2) 0.30352(9) 0.43204(10) 0.0601(5) Uani 1 1 d .
H26A H 0.4934 0.2817 0.4530 0.072(5) Uiso 0.81(2) 1 calc PR
H26B H 0.3133 0.2785 0.4609 0.072(5) Uiso 0.81(2) 1 calc PR
H26C H 0.3962 0.3569 0.4463 0.072(5) Uiso 0.81(2) 1 calc PR
H26D H 0.3086 0.3297 0.4538 0.072(5) Uiso 0.19(2) 1 calc PR
H26E H 0.4887 0.3329 0.4458 0.072(5) Uiso 0.19(2) 1 calc PR
H26F H 0.4058 0.2545 0.4605 0.072(5) Uiso 0.19(2) 1 calc PR
C27 C 0.09739(18) 0.25577(9) 0.32438(13) 0.0580(4) Uani 1 1 d .
H27A H 0.0368 0.3013 0.3304 0.068(5) Uiso 0.648(19) 1 calc PR
H27B H 0.1135 0.2331 0.3826 0.068(5) Uiso 0.648(19) 1 calc PR
H27C H 0.0440 0.2203 0.2858 0.068(5) Uiso 0.648(19) 1 calc PR
H27D H 0.0927 0.2019 0.3355 0.068(5) Uiso 0.352(19) 1 calc PR
H27E H 0.0160 0.2700 0.2833 0.068(5) Uiso 0.352(19) 1 calc PR
H27F H 0.0855 0.2829 0.3801 0.068(5) Uiso 0.352(19) 1 calc PR
C28 C 0.1625(2) 0.27173(11) 0.11954(12) 0.0709(6) Uani 1 1 d .
H28A H 0.1167 0.2221 0.1247 0.073(5) Uiso 0.67(2) 1 calc PR
H28B H 0.2114 0.2762 0.0621 0.073(5) Uiso 0.67(2) 1 calc PR
H28C H 0.0839 0.3100 0.1246 0.073(5) Uiso 0.67(2) 1 calc PR
H28D H 0.1580 0.3168 0.0829 0.073(5) Uiso 0.33(2) 1 calc PR
H28E H 0.0633 0.2627 0.1456 0.073(5) Uiso 0.33(2) 1 calc PR
H28F H 0.1907 0.2289 0.0830 0.073(5) Uiso 0.33(2) 1 calc PR
C29 C 0.5153(3) 0.32291(10) 0.09846(13) 0.0777(7) Uani 1 1 d .
H29A H 0.5389 0.3764 0.0971 0.075(5) Uiso 0.76(2) 1 calc PR
H29B H 0.4502 0.3102 0.0479 0.075(5) Uiso 0.76(2) 1 calc PR
H29C H 0.6092 0.2940 0.0955 0.075(5) Uiso 0.76(2) 1 calc PR
H29D H 0.5266 0.2773 0.0633 0.075(5) Uiso 0.24(2) 1 calc PR
H29E H 0.6154 0.3436 0.1124 0.075(5) Uiso 0.24(2) 1 calc PR
H29F H 0.4563 0.3597 0.0648 0.075(5) Uiso 0.24(2) 1 calc PR

loop_
_atom_site_aniso_label
_atom_site_aniso_U_11
_atom_site_aniso_U_22
_atom_site_aniso_U_33
_atom_site_aniso_U_23
_atom_site_aniso_U_13
_atom_site_aniso_U_12
Ti1 0.03286(11) 0.02122(10) 0.03262(11) 0.00167(8) 0.00270(8) 0.00214(8)
C1 0.0364(7) 0.0355(7) 0.0603(9) 0.0038(7) 0.0040(7) 0.0015(6)
C2 0.0340(7) 0.0360(7) 0.0570(9) 0.0012(6) 0.0032(6) 0.0014(5)
C3 0.0459(8) 0.0480(9) 0.0713(11) -0.0035(8) 0.0137(8) 0.0040(7)
C4 0.0530(10) 0.0627(11) 0.0732(12) 0.0205(9) 0.0137(9) 0.0199(8)
N11 0.0361(5) 0.0273(5) 0.0294(5) 0.0033(4) 0.0044(4) -0.0003(4)
N12 0.0397(6) 0.0263(5) 0.0289(5) -0.0007(4) 0.0027(4) 0.0019(4)
C10 0.0317(6) 0.0261(6) 0.0364(6) 0.0011(5) 0.0027(5) -0.0002(5)
C11 0.0722(10) 0.0264(6) 0.0463(8) 0.0010(6) 0.0058(7) -0.0029(6)
C12 0.0410(7) 0.0364(7) 0.0336(6) 0.0089(5) 0.0035(5) 0.0002(5)
C13 0.0602(10) 0.0573(9) 0.0327(7) 0.0050(6) 0.0000(6) -0.0043(8)
C14 0.0513(9) 0.0758(12) 0.0458(9) 0.0152(8) 0.0090(7) -0.0164(9)
C15 0.0553(8) 0.0334(7) 0.0323(6) -0.0033(5) 0.0065(6) 0.0067(6)
C16 0.0946(14) 0.0472(9) 0.0393(8) 0.0006(7) 0.0240(9) 0.0024(9)
C17 0.0769(12) 0.0732(12) 0.0419(9) -0.0158(8) -0.0086(8) -0.0007(10)
C20 0.0459(8) 0.0220(6) 0.0603(9) -0.0006(6) 0.0005(6) 0.0002(5)
C21 0.0483(7) 0.0247(6) 0.0384(7) -0.0047(5) -0.0047(6) 0.0051(5)
C22 0.0403(7) 0.0255(6) 0.0427(7) -0.0054(5) -0.0010(5) 0.0075(5)
C23 0.0616(9) 0.0266(6) 0.0386(7) -0.0034(5) -0.0116(6) 0.0149(6)
C24 0.0684(10) 0.0239(6) 0.0460(8) 0.0075(5) 0.0142(7) 0.0091(6)
C25 0.0542(10) 0.0369(8) 0.1224(18) -0.0104(10) -0.0003(10) -0.0112(7)
C26 0.0914(13) 0.0453(9) 0.0433(8) -0.0116(7) -0.0127(8) 0.0045(8)
C27 0.0458(8) 0.0470(9) 0.0816(12) -0.0127(8) 0.0115(8) 0.0054(7)
C28 0.0957(14) 0.0572(10) 0.0589(10) -0.0132(8) -0.0359(10) 0.0313(10)
C29 0.1300(19) 0.0371(9) 0.0670(12) 0.0155(8) 0.0429(12) 0.0077(10)

loop_
_atom_type_symbol
_atom_type_description
_atom_type_scat_dispersion_real
_atom_type_scat_dispersion_imag
_atom_type_scat_source
C C 0.0033 0.0016 'International Tables Vol C Tables 4.2.6.8 and 6.1.1.4'
H H 0.0000 0.0000 'International Tables Vol C Tables 4.2.6.8 and 6.1.1.4'
N N 0.0061 0.0033 'International Tables Vol C Tables 4.2.6.8 and 6.1.1.4'
Ti Ti 0.2776 0.4457 'International Tables Vol C Tables 4.2.6.8 and 6.1.1.4'

loop_
_geom_angle_atom_site_label_1
_geom_angle_atom_site_label_2
_geom_angle_atom_site_label_3
_geom_angle
N11 Ti1 N12 64.34(4)
N11 Ti1 C1 106.99(5)
N12 Ti1 C1 101.15(5)
N11 Ti1 C20 142.39(5)
N12 Ti1 C20 148.68(5)
C1 Ti1 C20 86.64(5)
N11 Ti1 C21 109.38(4)
N12 Ti1 C21 147.93(4)
C1 Ti1 C21 110.49(6)
C20 Ti1 C21 34.41(5)
N11 Ti1 C22 99.19(4)
N12 Ti1 C22 113.67(4)
C1 Ti1 C22 143.05(5)
C20 Ti1 C22 57.18(5)
C21 Ti1 C22 34.34(4)
N11 Ti1 C24 154.75(5)
N12 Ti1 C24 114.31(5)
C1 Ti1 C24 98.06(6)
C20 Ti1 C24 34.40(5)
C21 Ti1 C24 57.11(5)
C22 Ti1 C24 57.13(5)
N11 Ti1 C23 120.89(5)
N12 Ti1 C23 97.61(4)
C1 Ti1 C23 132.07(6)
C20 Ti1 C23 57.16(5)
C21 Ti1 C23 57.06(4)
C22 Ti1 C23 34.34(5)
C24 Ti1 C23 34.39(5)
C2 C1 Ti1 120.15(10)
C2 C1 H1A 108.8(11)
Ti1 C1 H1A 100.3(11)
C2 C1 H1B 109.0(11)
Ti1 C1 H1B 109.6(11)
H1A C1 H1B 108.2(15)
C4 C2 C3 109.92(13)
C4 C2 C1 110.36(13)
C3 C2 C1 112.60(12)
C4 C2 H2 107.9
C3 C2 H2 107.9
C1 C2 H2 107.9
C2 C3 H3A 109.5
C2 C3 H3B 109.5
H3A C3 H3B 109.5
C2 C3 H3C 109.5
H3A C3 H3C 109.5
H3B C3 H3C 109.5
C2 C4 H4A 109.5
C2 C4 H4B 109.5
H4A C4 H4B 109.5
C2 C4 H4C 109.5
H4A C4 H4C 109.5
H4B C4 H4C 109.5
C10 N11 C12 121.79(10)
C10 N11 Ti1 89.33(7)
C12 N11 Ti1 143.49(8)
C10 N12 C15 121.75(10)
C10 N12 Ti1 89.08(7)
C15 N12 Ti1 140.44(9)
N12 C10 N11 112.25(10)
N12 C10 C11 123.91(11)
N11 C10 C11 123.70(11)
C10 C11 H11A 109.5
C10 C11 H11B 109.5
H11A C11 H11B 109.5
C10 C11 H11C 109.5
H11A C11 H11C 109.5
H11B C11 H11C 109.5
C10 C11 H11D 109.5
H11A C11 H11D 141.1
H11B C11 H11D 56.3
H11C C11 H11D 56.3
C10 C11 H11E 109.5
H11A C11 H11E 56.3
H11B C11 H11E 141.1
H11C C11 H11E 56.3
H11D C11 H11E 109.5
C10 C11 H11F 109.5
H11A C11 H11F 56.3
H11B C11 H11F 56.3
H11C C11 H11F 141.1
H11D C11 H11F 109.5
H11E C11 H11F 109.5
N11 C12 C13 109.36(11)
N11 C12 C14 110.66(11)
C13 C12 C14 110.38(12)
N11 C12 H12 108.8
C13 C12 H12 108.8
C14 C12 H12 108.8
C12 C13 H13A 109.5
C12 C13 H13B 109.5
H13A C13 H13B 109.5
C12 C13 H13C 109.5
H13A C13 H13C 109.5
H13B C13 H13C 109.5
C12 C14 H14A 109.5
C12 C14 H14B 109.5
H14A C14 H14B 109.5
C12 C14 H14C 109.5
H14A C14 H14C 109.5
H14B C14 H14C 109.5
N12 C15 C16 109.12(11)
N12 C15 C17 111.38(12)
C16 C15 C17 110.93(14)
N12 C15 H15 108.4
C16 C15 H15 108.4
C17 C15 H15 108.4
C15 C16 H16A 109.5
C15 C16 H16B 109.5
H16A C16 H16B 109.5
C15 C16 H16C 109.5
H16A C16 H16C 109.5
H16B C16 H16C 109.5
C15 C17 H17A 109.5
C15 C17 H17B 109.5
H17A C17 H17B 109.5
C15 C17 H17C 109.5
H17A C17 H17C 109.5
H17B C17 H17C 109.5
C21 C20 C24 107.98(13)
C21 C20 C25 125.16(15)
C24 C20 C25 126.61(15)
C21 C20 Ti1 72.80(7)
C24 C20 Ti1 73.17(8)
C25 C20 Ti1 124.31(10)
C22 C21 C20 108.18(12)
C22 C21 C26 126.15(14)
C20 C21 C26 125.09(14)
C22 C21 Ti1 72.94(7)
C20 C21 Ti1 72.79(7)
C26 C21 Ti1 126.95(10)
C21 C22 C23 108.11(12)
C21 C22 C27 125.96(13)
C23 C22 C27 125.86(13)
C21 C22 Ti1 72.73(7)
C23 C22 Ti1 73.22(7)
C27 C22 Ti1 122.25(9)
C22 C23 C24 107.84(12)
C22 C23 C28 124.48(16)
C24 C23 C28 127.60(15)
C22 C23 Ti1 72.44(7)
C24 C23 Ti1 72.68(7)
C28 C23 Ti1 123.05(10)
C20 C24 C23 107.89(12)
C20 C24 C29 125.07(17)
C23 C24 C29 126.92(16)
C20 C24 Ti1 72.43(7)
C23 C24 Ti1 72.93(7)
C29 C24 Ti1 123.30(10)
C20 C25 H25A 109.5
C20 C25 H25B 109.5
H25A C25 H25B 109.5
C20 C25 H25C 109.5
H25A C25 H25C 109.5
H25B C25 H25C 109.5
C20 C25 H25D 109.5
H25A C25 H25D 141.1
H25B C25 H25D 56.3
H25C C25 H25D 56.3
C20 C25 H25E 109.5
H25A C25 H25E 56.3
H25B C25 H25E 141.1
H25C C25 H25E 56.3
H25D C25 H25E 109.5
C20 C25 H25F 109.5
H25A C25 H25F 56.3
H25B C25 H25F 56.3
H25C C25 H25F 141.1
H25D C25 H25F 109.5
H25E C25 H25F 109.5
C21 C26 H26A 109.5
C21 C26 H26B 109.5
H26A C26 H26B 109.5
C21 C26 H26C 109.5
H26A C26 H26C 109.5
H26B C26 H26C 109.5
C21 C26 H26D 109.5
H26A C26 H26D 141.1
H26B C26 H26D 56.3
H26C C26 H26D 56.3
C21 C26 H26E 109.5
H26A C26 H26E 56.3
H26B C26 H26E 141.1
H26C C26 H26E 56.3
H26D C26 H26E 109.5
C21 C26 H26F 109.5
H26A C26 H26F 56.3
H26B C26 H26F 56.3
H26C C26 H26F 141.1
H26D C26 H26F 109.5
H26E C26 H26F 109.5
C22 C27 H27A 109.5
C22 C27 H27B 109.5
H27A C27 H27B 109.5
C22 C27 H27C 109.5
H27A C27 H27C 109.5
H27B C27 H27C 109.5
C22 C27 H27D 109.5
H27A C27 H27D 141.1
H27B C27 H27D 56.3
H27C C27 H27D 56.3
C22 C27 H27E 109.5
H27A C27 H27E 56.3
H27B C27 H27E 141.1
H27C C27 H27E 56.3
H27D C27 H27E 109.5
C22 C27 H27F 109.5
H27A C27 H27F 56.3
H27B C27 H27F 56.3
H27C C27 H27F 141.1
H27D C27 H27F 109.5
H27E C27 H27F 109.5
C23 C28 H28A 109.5
C23 C28 H28B 109.5
H28A C28 H28B 109.5
C23 C28 H28C 109.5
H28A C28 H28C 109.5
H28B C28 H28C 109.5
C23 C28 H28D 109.5
H28A C28 H28D 141.1
H28B C28 H28D 56.3
H28C C28 H28D 56.3
C23 C28 H28E 109.5
H28A C28 H28E 56.3
H28B C28 H28E 141.1
H28C C28 H28E 56.3
H28D C28 H28E 109.5
C23 C28 H28F 109.5
H28A C28 H28F 56.3
H28B C28 H28F 56.3
H28C C28 H28F 141.1
H28D C28 H28F 109.5
H28E C28 H28F 109.5
C24 C29 H29A 109.5
C24 C29 H29B 109.5
H29A C29 H29B 109.5
C24 C29 H29C 109.5
H29A C29 H29C 109.5
H29B C29 H29C 109.5
C24 C29 H29D 109.5
H29A C29 H29D 141.1
H29B C29 H29D 56.3
H29C C29 H29D 56.3
C24 C29 H29E 109.5
H29A C29 H29E 56.3
H29B C29 H29E 141.1
H29C C29 H29E 56.3
H29D C29 H29E 109.5
C24 C29 H29F 109.5
H29A C29 H29F 56.3
H29B C29 H29F 56.3
H29C C29 H29F 141.1
H29D C29 H29F 109.5
H29E C29 H29F 109.5

loop_
_geom_bond_atom_site_label_1
_geom_bond_atom_site_label_2
_geom_bond_distance
Ti1 N11 2.0794(10)
Ti1 N12 2.0867(10)
Ti1 C1 2.1587(14)
Ti1 C20 2.3871(13)
Ti1 C21 2.3872(12)
Ti1 C22 2.3899(12)
Ti1 C24 2.3967(13)
Ti1 C23 2.4000(13)
C1 C2 1.5373(19)
C1 H1A 0.952(18)
C1 H1B 0.945(18)
C2 C4 1.518(2)
C2 C3 1.5286(19)
C2 H2 0.9900
C3 H3A 0.9700
C3 H3B 0.9700
C3 H3C 0.9700
C4 H4A 0.9700
C4 H4B 0.9700
C4 H4C 0.9700
N11 C10 1.3370(15)
N11 C12 1.4647(15)
N12 C10 1.3346(15)
N12 C15 1.4659(15)
C10 C11 1.5081(17)
C11 H11A 0.9700
C11 H11B 0.9700
C11 H11C 0.9700
C11 H11D 0.9700
C11 H11E 0.9700
C11 H11F 0.9700
C12 C13 1.5149(19)
C12 C14 1.5245(19)
C12 H12 0.9900
C13 H13A 0.9700
C13 H13B 0.9700
C13 H13C 0.9700
C14 H14A 0.9700
C14 H14B 0.9700
C14 H14C 0.9700
C15 C16 1.514(2)
C15 C17 1.518(2)
C15 H15 0.9900
C16 H16A 0.9700
C16 H16B 0.9700
C16 H16C 0.9700
C17 H17A 0.9700
C17 H17B 0.9700
C17 H17C 0.9700
C20 C21 1.412(2)
C20 C24 1.415(2)
C20 C25 1.508(2)
C21 C22 1.4100(18)
C21 C26 1.5098(19)
C22 C23 1.4141(19)
C22 C27 1.503(2)
C23 C24 1.418(2)
C23 C28 1.501(2)
C24 C29 1.506(2)
C25 H25A 0.9700
C25 H25B 0.9700
C25 H25C 0.9700
C25 H25D 0.9700
C25 H25E 0.9700
C25 H25F 0.9700
C26 H26A 0.9700
C26 H26B 0.9700
C26 H26C 0.9700
C26 H26D 0.9700
C26 H26E 0.9700
C26 H26F 0.9700
C27 H27A 0.9700
C27 H27B 0.9700
C27 H27C 0.9700
C27 H27D 0.9700
C27 H27E 0.9700
C27 H27F 0.9700
C28 H28A 0.9700
C28 H28B 0.9700
C28 H28C 0.9700
C28 H28D 0.9700
C28 H28E 0.9700
C28 H28F 0.9700
C29 H29A 0.9700
C29 H29B 0.9700
C29 H29C 0.9700
C29 H29D 0.9700
C29 H29E 0.9700
C29 H29F 0.9700

loop_
_geom_torsion_atom_site_label_1
_geom_torsion_atom_site_label_2
_geom_torsion_atom_site_label_3
_geom_torsion_atom_site_label_4
_geom_torsion
N11 Ti1 C1 C2 33.01(14)
N12 Ti1 C1 C2 -33.33(13)
C20 Ti1 C1 C2 177.29(13)
C21 Ti1 C1 C2 152.00(12)
C22 Ti1 C1 C2 166.17(10)
C24 Ti1 C1 C2 -150.18(12)
C23 Ti1 C1 C2 -144.41(11)
Ti1 C1 C2 C4 -82.03(16)
Ti1 C1 C2 C3 154.73(12)
N12 Ti1 N11 C10 13.54(7)
C1 Ti1 N11 C10 -80.91(8)
C20 Ti1 N11 C10 171.85(8)
C21 Ti1 N11 C10 159.39(7)
C22 Ti1 N11 C10 125.47(7)
C24 Ti1 N11 C10 106.51(12)
C23 Ti1 N11 C10 96.86(8)
N12 Ti1 N11 C12 163.96(15)
C1 Ti1 N11 C12 69.52(15)
C20 Ti1 N11 C12 -37.72(17)
C21 Ti1 N11 C12 -50.18(15)
C22 Ti1 N11 C12 -84.10(14)
C24 Ti1 N11 C12 -103.06(17)
C23 Ti1 N11 C12 -112.71(14)
N11 Ti1 N12 C10 -13.56(7)
C1 Ti1 N12 C10 90.08(8)
C20 Ti1 N12 C10 -167.86(9)
C21 Ti1 N12 C10 -99.35(10)
C22 Ti1 N12 C10 -102.57(8)
C24 Ti1 N12 C10 -165.69(7)
C23 Ti1 N12 C10 -134.25(8)
N11 Ti1 N12 C15 -157.36(14)
C1 Ti1 N12 C15 -53.72(14)
C20 Ti1 N12 C15 48.35(17)
C21 Ti1 N12 C15 116.86(14)
C22 Ti1 N12 C15 113.63(13)
C24 Ti1 N12 C15 50.51(14)
C23 Ti1 N12 C15 81.95(14)
C15 N12 C10 N11 174.55(11)
Ti1 N12 C10 N11 20.80(10)
C15 N12 C10 C11 -1.2(2)
Ti1 N12 C10 C11 -154.98(12)
C12 N11 C10 N12 179.33(11)
Ti1 N11 C10 N12 -20.88(10)
C12 N11 C10 C11 -4.87(19)
Ti1 N11 C10 C11 154.92(12)
C10 N11 C12 C13 156.50(12)
Ti1 N11 C12 C13 12.0(2)
C10 N11 C12 C14 -81.69(16)
Ti1 N11 C12 C14 133.80(14)
C10 N12 C15 C16 -153.30(13)
Ti1 N12 C15 C16 -17.3(2)
C10 N12 C15 C17 83.90(16)
Ti1 N12 C15 C17 -140.08(13)
N11 Ti1 C20 C21 -21.12(12)
N12 Ti1 C20 C21 119.04(10)
C1 Ti1 C20 C21 -134.92(9)
C22 Ti1 C20 C21 37.14(8)
C24 Ti1 C20 C21 115.55(12)
C23 Ti1 C20 C21 78.28(9)
N11 Ti1 C20 C24 -136.66(9)
N12 Ti1 C20 C24 3.50(14)
C1 Ti1 C20 C24 109.53(10)
C21 Ti1 C20 C24 -115.55(12)
C22 Ti1 C20 C24 -78.40(9)
C23 Ti1 C20 C24 -37.26(8)
N11 Ti1 C20 C25 100.11(15)
N12 Ti1 C20 C25 -119.72(15)
C1 Ti1 C20 C25 -13.69(15)
C21 Ti1 C20 C25 121.23(18)
C22 Ti1 C20 C25 158.38(17)
C24 Ti1 C20 C25 -123.22(18)
C23 Ti1 C20 C25 -160.49(17)
C24 C20 C21 C22 0.37(14)
C25 C20 C21 C22 174.91(13)
Ti1 C20 C21 C22 -64.85(9)
C24 C20 C21 C26 -171.31(13)
C25 C20 C21 C26 3.2(2)
Ti1 C20 C21 C26 123.46(13)
C24 C20 C21 Ti1 65.22(9)
C25 C20 C21 Ti1 -120.24(14)
N11 Ti1 C21 C22 -77.59(8)
N12 Ti1 C21 C22 -5.24(13)
C1 Ti1 C21 C22 164.88(8)
C20 Ti1 C21 C22 115.89(12)
C24 Ti1 C21 C22 78.51(9)
C23 Ti1 C21 C22 37.28(8)
N11 Ti1 C21 C20 166.52(8)
N12 Ti1 C21 C20 -121.13(10)
C1 Ti1 C21 C20 48.99(10)
C22 Ti1 C21 C20 -115.89(12)
C24 Ti1 C21 C20 -37.38(8)
C23 Ti1 C21 C20 -78.61(9)
N11 Ti1 C21 C26 45.18(15)
N12 Ti1 C21 C26 117.53(14)
C1 Ti1 C21 C26 -72.35(15)
C20 Ti1 C21 C26 -121.34(17)
C22 Ti1 C21 C26 122.77(17)
C24 Ti1 C21 C26 -158.71(16)
C23 Ti1 C21 C26 160.05(16)
C20 C21 C22 C23 -0.42(14)
C26 C21 C22 C23 171.15(13)
Ti1 C21 C22 C23 -65.18(9)
C20 C21 C22 C27 -177.55(13)
C26 C21 C22 C27 -6.0(2)
Ti1 C21 C22 C27 117.70(13)
C20 C21 C22 Ti1 64.76(9)
C26 C21 C22 Ti1 -123.67(13)
N11 Ti1 C22 C21 111.05(8)
N12 Ti1 C22 C21 176.96(7)
C1 Ti1 C22 C21 -23.98(13)
C20 Ti1 C22 C21 -37.23(8)
C24 Ti1 C22 C21 -78.45(9)
C23 Ti1 C22 C21 -115.70(12)
N11 Ti1 C22 C23 -133.25(8)
N12 Ti1 C22 C23 -67.33(9)
C1 Ti1 C22 C23 91.72(12)
C20 Ti1 C22 C23 78.47(9)
C21 Ti1 C22 C23 115.70(12)
C24 Ti1 C22 C23 37.26(8)
N11 Ti1 C22 C27 -11.02(13)
N12 Ti1 C22 C27 54.89(13)
C1 Ti1 C22 C27 -146.05(13)
C20 Ti1 C22 C27 -159.30(14)
C21 Ti1 C22 C27 -122.07(15)
C24 Ti1 C22 C27 159.48(14)
C23 Ti1 C22 C27 122.23(16)
C21 C22 C23 C24 0.32(14)
C27 C22 C23 C24 177.44(13)
Ti1 C22 C23 C24 -64.54(9)
C21 C22 C23 C28 -176.68(13)
C27 C22 C23 C28 0.4(2)
Ti1 C22 C23 C28 118.47(13)
C21 C22 C23 Ti1 64.85(9)
C27 C22 C23 Ti1 -118.02(13)
N11 Ti1 C23 C22 56.92(9)
N12 Ti1 C23 C22 121.50(8)
C1 Ti1 C23 C22 -125.96(10)
C20 Ti1 C23 C22 -78.53(9)
C21 Ti1 C23 C22 -37.27(8)
C24 Ti1 C23 C22 -115.81(12)
N11 Ti1 C23 C24 172.72(8)
N12 Ti1 C23 C24 -122.69(8)
C1 Ti1 C23 C24 -10.15(12)
C20 Ti1 C23 C24 37.28(8)
C21 Ti1 C23 C24 78.53(9)
C22 Ti1 C23 C24 115.81(12)
N11 Ti1 C23 C28 -63.25(16)
N12 Ti1 C23 C28 1.33(15)
C1 Ti1 C23 C28 113.87(16)
C20 Ti1 C23 C28 161.30(17)
C21 Ti1 C23 C28 -157.44(17)
C22 Ti1 C23 C28 -120.17(18)
C24 Ti1 C23 C28 124.02(18)
C21 C20 C24 C23 -0.17(15)
C25 C20 C24 C23 -174.61(13)
Ti1 C20 C24 C23 64.80(9)
C21 C20 C24 C29 176.25(13)
C25 C20 C24 C29 1.8(2)
Ti1 C20 C24 C29 -118.77(14)
C21 C20 C24 Ti1 -64.97(9)
C25 C20 C24 Ti1 120.59(14)
C22 C23 C24 C20 -0.09(14)
C28 C23 C24 C20 176.79(13)
Ti1 C23 C24 C20 -64.47(9)
C22 C23 C24 C29 -176.43(13)
C28 C23 C24 C29 0.4(2)
Ti1 C23 C24 C29 119.19(14)
C22 C23 C24 Ti1 64.38(9)
C28 C23 C24 Ti1 -118.74(14)
N11 Ti1 C24 C20 100.99(13)
N12 Ti1 C24 C20 -178.01(8)
C1 Ti1 C24 C20 -71.85(10)
C21 Ti1 C24 C20 37.39(8)
C22 Ti1 C24 C20 78.54(9)
C23 Ti1 C24 C20 115.74(12)
N11 Ti1 C24 C23 -14.76(16)
N12 Ti1 C24 C23 66.25(9)
C1 Ti1 C24 C23 172.41(9)
C20 Ti1 C24 C23 -115.74(12)
C21 Ti1 C24 C23 -78.36(9)
C22 Ti1 C24 C23 -37.20(8)
N11 Ti1 C24 C29 -138.14(15)
N12 Ti1 C24 C29 -57.13(17)
C1 Ti1 C24 C29 49.03(17)
C20 Ti1 C24 C29 120.9(2)
C21 Ti1 C24 C29 158.26(18)
C22 Ti1 C24 C29 -160.58(18)
C23 Ti1 C24 C29 -123.4(2)
